data_2229543
loop_
_publ_author_name
'Devarajegowda, H. C.'
'Arunkashi, H. K.'
'Vepuri, Suresh Babu'
'Chidananda, N.'
'Prasad, V. D. Jagadeesh'

_publ_section_title
;
 6-Chloro-2-cyclopropyl-4-(trifluoromethyl)quinoline
;
_journal_coeditor_code WN2420
_journal_issue 3
_journal_name_full 'Acta Crystallographica Section E'
_journal_page_first o564
_journal_paper_doi 10.1107/S1600536811003746
_journal_volume 67
_journal_year 2011
_chemical_formula_iupac 'C13 H9 Cl F3 N'
_chemical_formula_moiety 'C13 H9 Cl F3 N'
_chemical_formula_sum 'C13 H9 Cl F3 N'
_chemical_formula_weight 271.66
_chemical_melting_point 335
_chemical_name_systematic
;
6-Chloro-2-cyclopropyl-4-(trifluoromethyl)quinoline
;
_space_group_IT_number 14
_symmetry_cell_setting monoclinic
_symmetry_space_group_name_Hall '-P 2ybc'
_symmetry_space_group_name_H-M 'P 1 21/c 1'
_atom_sites_solution_hydrogens geom
_atom_sites_solution_primary direct
_atom_sites_solution_secondary difmap
_audit_creation_method SHELXL-97
_cell_angle_alpha 90.00
_cell_angle_beta 107.503(17)
_cell_angle_gamma 90.00
_cell_formula_units_Z 4
_cell_length_a 13.8482(19)
_cell_length_b 5.0534(8)
_cell_length_c 18.048(3)
_cell_measurement_reflns_used 2105
_cell_measurement_temperature 293(2)
_cell_measurement_theta_max 25.00
_cell_measurement_theta_min 2.37
_cell_volume 1204.5(3)
_computing_cell_refinement
;
<i>CrysAlis PRO CCD</i> (Oxford Diffraction, 2010)
;
_computing_data_collection
;
<i>CrysAlis PRO CCD</i> (Oxford Diffraction, 2010)
;
_computing_data_reduction
;
<i>CrysAlis PRO RED</i> (Oxford Diffraction, 2010)
;
_computing_molecular_graphics
;
<i>ORTEP-3</i> (Farrugia, 1997) and <i>CAMERON</i> (Watkin <i>et
al.</i>, 1993)
;
_computing_publication_material '<i>WinGX</i> (Farrugia, 1999)'
_computing_structure_refinement '<i>SHELXL97</i> (Sheldrick, 2008)'
_computing_structure_solution '<i>SHELXS97</i> (Sheldrick, 2008)'
_diffrn_ambient_temperature 293(2)
_diffrn_detector_area_resol_mean 16.0839
_diffrn_measured_fraction_theta_full 1.000
_diffrn_measured_fraction_theta_max 1.000
_diffrn_measurement_device_type
;
Oxford Diffraction Xcalibur
;
_diffrn_measurement_method \w
_diffrn_radiation_monochromator graphite
_diffrn_radiation_source 'Enhance (Mo) X-ray Source'
_diffrn_radiation_type MoK\a
_diffrn_radiation_wavelength 0.71073
_diffrn_reflns_av_R_equivalents 0.0923
_diffrn_reflns_av_sigmaI/netI 0.0975
_diffrn_reflns_limit_h_max 16
_diffrn_reflns_limit_h_min -16
_diffrn_reflns_limit_k_max 6
_diffrn_reflns_limit_k_min -6
_diffrn_reflns_limit_l_max 21
_diffrn_reflns_limit_l_min -21
_diffrn_reflns_number 11631
_diffrn_reflns_theta_full 25.00
_diffrn_reflns_theta_max 25.00
_diffrn_reflns_theta_min 2.37
_diffrn_standards_number 0
_exptl_absorpt_coefficient_mu 0.334
_exptl_absorpt_correction_T_max 0.961
_exptl_absorpt_correction_T_min 0.942
_exptl_absorpt_correction_type multi-scan
_exptl_absorpt_process_details '(<i>CrysAlis PRO RED</i>; Oxford Diffraction, 2010)'
_exptl_crystal_colour colourless
_exptl_crystal_density_diffrn 1.498
_exptl_crystal_density_method 'not measured'
_exptl_crystal_description Plate
_exptl_crystal_F_000 552
_exptl_crystal_size_max 0.22
_exptl_crystal_size_mid 0.15
_exptl_crystal_size_min 0.12
_refine_diff_density_max 0.134
_refine_diff_density_min -0.168
_refine_ls_extinction_coef 0.0045(8)
_refine_ls_extinction_expression Fc^*^=kFc[1+0.001xFc^2^\l^3^/sin(2\q)]^-1/4^
_refine_ls_extinction_method '<i>SHELXL97</i> (Sheldrick, 2008)'
_refine_ls_goodness_of_fit_ref 0.779
_refine_ls_hydrogen_treatment constr
_refine_ls_matrix_type full
_refine_ls_number_parameters 164
_refine_ls_number_reflns 2105
_refine_ls_number_restraints 0
_refine_ls_restrained_S_all 0.779
_refine_ls_R_factor_all 0.1272
_refine_ls_R_factor_gt 0.0409
_refine_ls_shift/su_max 0.004
_refine_ls_shift/su_mean 0.001
_refine_ls_structure_factor_coef Fsqd
_refine_ls_weighting_details 'calc w=1/[\s^2^(Fo^2^)+(0.0334P)^2^+0.0000P] where P=(Fo^2^+2Fc^2^)/3'
_refine_ls_weighting_scheme calc
_refine_ls_wR_factor_gt 0.0685
_refine_ls_wR_factor_ref 0.0814
_reflns_number_gt 946
_reflns_number_total 2105
_reflns_threshold_expression I>2\s(I)
_cod_data_source_file wn2420.cif
_cod_data_source_block I
_cod_original_sg_symbol_H-M 'P 21/c'
_cod_database_code 2229543
_cod_database_fobs_code 2229543

loop_
_symmetry_equiv_pos_as_xyz
'x, y, z'
'-x, y+1/2, -z+1/2'
'-x, -y, -z'
'x, -y-1/2, z-1/2'

loop_
_atom_site_type_symbol
_atom_site_label
_atom_site_fract_x
_atom_site_fract_y
_atom_site_fract_z
_atom_site_U_iso_or_equiv
_atom_site_adp_type
_atom_site_calc_flag
_atom_site_refinement_flags
_atom_site_occupancy
_atom_site_disorder_assembly
_atom_site_disorder_group
Cl Cl1 0.24504(7) -0.53695(16) 0.14138(5) 0.0724(3) Uani d . 1 . .
F F1 0.53230(12) 0.2294(4) 0.43406(12) 0.1017(8) Uani d . 1 . .
F F2 0.49335(13) 0.1618(4) 0.31203(13) 0.0964(7) Uani d . 1 . .
F F3 0.49773(12) -0.1595(4) 0.38888(11) 0.0896(7) Uani d . 1 . .
N N9 0.15811(17) 0.2481(4) 0.35357(14) 0.0463(6) Uani d . 1 . .
C C1 0.1215(2) 0.4767(6) 0.49521(17) 0.0629(9) Uani d . 1 . .
H H1A 0.0846 0.3137 0.4779 0.076 Uiso calc R 1 . .
H H1B 0.1300 0.5228 0.5490 0.076 Uiso calc R 1 . .
C C2 0.2051(2) 0.5449(6) 0.46255(18) 0.0612(9) Uani d . 1 . .
H H2 0.2623 0.6398 0.4980 0.073 Uiso calc R 1 . .
C C3 0.1078(2) 0.6908(6) 0.43962(19) 0.0695(10) Uani d . 1 . .
H H3A 0.1077 0.8701 0.4588 0.083 Uiso calc R 1 . .
H H3B 0.0624 0.6610 0.3878 0.083 Uiso calc R 1 . .
C C4 0.2319(2) 0.3623(5) 0.40752(17) 0.0486(8) Uani d . 1 . .
C C5 0.3343(2) 0.3113(6) 0.41542(17) 0.0542(9) Uani d . 1 . .
H H5 0.3843 0.3978 0.4540 0.065 Uiso calc R 1 . .
C C6 0.3612(2) 0.1390(6) 0.36802(17) 0.0463(8) Uani d . 1 . .
C C7 0.2855(2) 0.0029(5) 0.30968(16) 0.0401(7) Uani d . 1 . .
C C8 0.1844(2) 0.0691(5) 0.30551(16) 0.0405(7) Uani d . 1 . .
C C10 0.4703(3) 0.0937(8) 0.3759(2) 0.0678(10) Uani d . 1 . .
C C11 0.3025(2) -0.1850(5) 0.25749(16) 0.0452(8) Uani d . 1 . .
H H11 0.3683 -0.2290 0.2591 0.054 Uiso calc R 1 . .
C C12 0.2229(2) -0.3017(5) 0.20490(16) 0.0456(8) Uani d . 1 . .
C C13 0.1232(2) -0.2394(6) 0.19959(16) 0.0489(8) Uani d . 1 . .
H H13 0.0699 -0.3229 0.1630 0.059 Uiso calc R 1 . .
C C14 0.1044(2) -0.0553(6) 0.24840(16) 0.0464(8) Uani d . 1 . .
H H14 0.0378 -0.0105 0.2442 0.056 Uiso calc R 1 . .

loop_
_atom_site_aniso_label
_atom_site_aniso_U_11
_atom_site_aniso_U_22
_atom_site_aniso_U_33
_atom_site_aniso_U_12
_atom_site_aniso_U_13
_atom_site_aniso_U_23
Cl1 0.0857(7) 0.0722(6) 0.0640(6) -0.0003(5) 0.0296(5) -0.0188(5)
F1 0.0448(12) 0.1346(18) 0.1136(18) -0.0181(12) 0.0057(12) -0.0505(15)
F2 0.0542(13) 0.148(2) 0.1014(19) -0.0123(12) 0.0445(12) 0.0029(14)
F3 0.0516(12) 0.0939(15) 0.1143(18) 0.0143(11) 0.0113(11) -0.0095(13)
N9 0.0436(15) 0.0528(16) 0.0448(16) -0.0020(14) 0.0165(13) -0.0026(14)
C1 0.085(3) 0.058(2) 0.057(2) 0.0067(19) 0.0374(19) -0.0017(19)
C2 0.049(2) 0.071(2) 0.066(2) -0.0092(19) 0.0205(19) -0.024(2)
C3 0.095(3) 0.051(2) 0.068(3) 0.011(2) 0.032(2) 0.0001(19)
C4 0.044(2) 0.055(2) 0.051(2) -0.0035(17) 0.0208(18) -0.0058(17)
C5 0.044(2) 0.063(2) 0.054(2) -0.0126(17) 0.0135(17) -0.0157(17)
C6 0.037(2) 0.055(2) 0.049(2) 0.0002(16) 0.0153(17) -0.0012(16)
C7 0.036(2) 0.0463(19) 0.0404(18) -0.0017(15) 0.0158(15) 0.0033(16)
C8 0.044(2) 0.0452(18) 0.0351(18) -0.0051(16) 0.0169(16) 0.0028(15)
C10 0.051(3) 0.078(3) 0.077(3) -0.003(2) 0.023(2) -0.013(2)
C11 0.0381(19) 0.0523(19) 0.049(2) 0.0010(16) 0.0191(17) 0.0017(17)
C12 0.053(2) 0.0478(19) 0.0413(19) -0.0054(17) 0.0221(17) -0.0045(15)
C13 0.045(2) 0.055(2) 0.046(2) -0.0110(17) 0.0128(17) -0.0012(17)
C14 0.0364(18) 0.056(2) 0.048(2) -0.0007(16) 0.0144(17) -0.0033(17)

loop_
_atom_type_symbol
_atom_type_description
_atom_type_scat_dispersion_real
_atom_type_scat_dispersion_imag
_atom_type_scat_source
C C 0.0033 0.0016 'International Tables Vol C Tables 4.2.6.8 and 6.1.1.4'
H H 0.0000 0.0000 'International Tables Vol C Tables 4.2.6.8 and 6.1.1.4'
N N 0.0061 0.0033 'International Tables Vol C Tables 4.2.6.8 and 6.1.1.4'
F F 0.0171 0.0103 'International Tables Vol C Tables 4.2.6.8 and 6.1.1.4'
Cl Cl 0.1484 0.1585 'International Tables Vol C Tables 4.2.6.8 and 6.1.1.4'

loop_
_geom_angle_atom_site_label_1
_geom_angle_atom_site_label_2
_geom_angle_atom_site_label_3
_geom_angle_site_symmetry_1
_geom_angle_site_symmetry_3
_geom_angle
_geom_angle_publ_flag
C4 N9 C8 . . 117.5(3) ?
C3 C1 C2 . . 60.5(2) ?
C3 C1 H1A . . 117.7 ?
C2 C1 H1A . . 117.7 ?
C3 C1 H1B . . 117.7 ?
C2 C1 H1B . . 117.7 ?
H1A C1 H1B . . 114.8 ?
C3 C2 C4 . . 120.8(3) ?
C3 C2 C1 . . 58.35(19) ?
C4 C2 C1 . . 120.1(3) ?
C3 C2 H2 . . 115.3 ?
C4 C2 H2 . . 115.3 ?
C1 C2 H2 . . 115.3 ?
C1 C3 C2 . . 61.12(19) ?
C1 C3 H3A . . 117.7 ?
C2 C3 H3A . . 117.7 ?
C1 C3 H3B . . 117.7 ?
C2 C3 H3B . . 117.7 ?
H3A C3 H3B . . 114.8 ?
N9 C4 C5 . . 122.0(3) ?
N9 C4 C2 . . 118.4(3) ?
C5 C4 C2 . . 119.6(3) ?
C6 C5 C4 . . 121.1(3) ?
C6 C5 H5 . . 119.4 ?
C4 C5 H5 . . 119.4 ?
C5 C6 C7 . . 120.0(3) ?
C5 C6 C10 . . 120.2(3) ?
C7 C6 C10 . . 119.8(3) ?
C11 C7 C8 . . 119.0(3) ?
C11 C7 C6 . . 126.1(3) ?
C8 C7 C6 . . 114.9(3) ?
N9 C8 C14 . . 117.0(3) ?
N9 C8 C7 . . 124.4(3) ?
C14 C8 C7 . . 118.6(3) ?
F1 C10 F2 . . 106.5(3) ?
F1 C10 F3 . . 105.9(3) ?
F2 C10 F3 . . 105.7(3) ?
F1 C10 C6 . . 113.0(3) ?
F2 C10 C6 . . 112.2(3) ?
F3 C10 C6 . . 113.0(3) ?
C12 C11 C7 . . 119.9(3) ?
C12 C11 H11 . . 120.0 ?
C7 C11 H11 . . 120.0 ?
C11 C12 C13 . . 122.1(3) ?
C11 C12 Cl1 . . 119.5(2) ?
C13 C12 Cl1 . . 118.5(2) ?
C14 C13 C12 . . 119.3(3) ?
C14 C13 H13 . . 120.3 ?
C12 C13 H13 . . 120.3 ?
C13 C14 C8 . . 121.1(3) ?
C13 C14 H14 . . 119.5 ?
C8 C14 H14 . . 119.5 ?

loop_
_geom_bond_atom_site_label_1
_geom_bond_atom_site_label_2
_geom_bond_site_symmetry_2
_geom_bond_distance
_geom_bond_publ_flag
Cl1 C12 . 1.741(3) ?
F1 C10 . 1.329(3) ?
F2 C10 . 1.330(4) ?
F3 C10 . 1.335(3) ?
N9 C4 . 1.314(3) ?
N9 C8 . 1.376(3) ?
C1 C3 . 1.449(4) ?
C1 C2 . 1.490(4) ?
C1 H1A . 0.9700 ?
C1 H1B . 0.9700 ?
C2 C3 . 1.481(4) ?
C2 C4 . 1.482(4) ?
C2 H2 . 0.9800 ?
C3 H3A . 0.9700 ?
C3 H3B . 0.9700 ?
C4 C5 . 1.406(4) ?
C5 C6 . 1.349(3) ?
C5 H5 . 0.9300 ?
C6 C7 . 1.420(3) ?
C6 C10 . 1.492(4) ?
C7 C11 . 1.406(3) ?
C7 C8 . 1.419(3) ?
C8 C14 . 1.413(3) ?
C11 C12 . 1.354(3) ?
C11 H11 . 0.9300 ?
C12 C13 . 1.392(3) ?
C13 C14 . 1.359(3) ?
C13 H13 . 0.9300 ?
C14 H14 . 0.9300 ?

loop_
_geom_torsion_atom_site_label_1
_geom_torsion_atom_site_label_2
_geom_torsion_atom_site_label_3
_geom_torsion_atom_site_label_4
_geom_torsion_site_symmetry_1
_geom_torsion_site_symmetry_2
_geom_torsion_site_symmetry_3
_geom_torsion_site_symmetry_4
_geom_torsion
_geom_torsion_publ_flag
C3 C1 C2 C4 . . . . -109.7(3) ?
C4 C2 C3 C1 . . . . 108.6(3) ?
C8 N9 C4 C5 . . . . 1.6(4) ?
C8 N9 C4 C2 . . . . -176.8(2) ?
C3 C2 C4 N9 . . . . -27.5(4) ?
C1 C2 C4 N9 . . . . 41.4(4) ?
C3 C2 C4 C5 . . . . 154.1(3) ?
C1 C2 C4 C5 . . . . -137.1(3) ?
N9 C4 C5 C6 . . . . -0.8(5) ?
C2 C4 C5 C6 . . . . 177.6(3) ?
C4 C5 C6 C7 . . . . -0.9(4) ?
C4 C5 C6 C10 . . . . 178.2(3) ?
C5 C6 C7 C11 . . . . -178.7(3) ?
C10 C6 C7 C11 . . . . 2.2(4) ?
C5 C6 C7 C8 . . . . 1.5(4) ?
C10 C6 C7 C8 . . . . -177.6(3) ?
C4 N9 C8 C14 . . . . 179.1(2) ?
C4 N9 C8 C7 . . . . -0.9(4) ?
C11 C7 C8 N9 . . . . 179.5(2) ?
C6 C7 C8 N9 . . . . -0.6(4) ?
C11 C7 C8 C14 . . . . -0.5(4) ?
C6 C7 C8 C14 . . . . 179.3(2) ?
C5 C6 C10 F1 . . . . 2.5(5) ?
C7 C6 C10 F1 . . . . -178.5(3) ?
C5 C6 C10 F2 . . . . -118.0(3) ?
C7 C6 C10 F2 . . . . 61.0(4) ?
C5 C6 C10 F3 . . . . 122.6(3) ?
C7 C6 C10 F3 . . . . -58.3(4) ?
C8 C7 C11 C12 . . . . -0.7(4) ?
C6 C7 C11 C12 . . . . 179.5(3) ?
C7 C11 C12 C13 . . . . 0.9(4) ?
C7 C11 C12 Cl1 . . . . -179.23(19) ?
C11 C12 C13 C14 . . . . 0.2(4) ?
Cl1 C12 C13 C14 . . . . -179.7(2) ?
C12 C13 C14 C8 . . . . -1.5(4) ?
N9 C8 C14 C13 . . . . -178.4(2) ?
C7 C8 C14 C13 . . . . 1.6(4) ?

loop_
_cod_related_entry_id
_cod_related_entry_database
_cod_related_entry_code
1 ChemSpider 9197192
